data_4326421
loop_
_publ_author_name
'Christopher J. Snyder'
'Mary Jane Heeg'
'Charles H. Winter'

_publ_contact_author 'Prof. Charles H. Winter'
_publ_contact_author_address
; Department of Chemistry
     Wayne State University
 Detroit, Michigan 48202
 USA
;
_publ_contact_author_email chw@chem.wayne.edu
_publ_section_title
;
 Poly(pyrazolyl)aluminate Complexes Containing Aluminum-Hydrogen Bonds
;
_journal_name_full 'Inorganic Chemistry'
_journal_page_first 9210
_journal_page_last 9212
_journal_paper_doi 10.1021/ic201541c
_journal_volume 50
_journal_year 2011
_chemical_formula_sum 'C49 H42 Al Li N6 O'
_chemical_formula_weight 764.81
_chemical_name_systematic
; 
 ? 
;
_space_group_IT_number 61
_symmetry_cell_setting orthorhombic
_symmetry_space_group_name_Hall '-P 2ac 2ab'
_symmetry_space_group_name_H-M 'P b c a'
_atom_sites_solution_hydrogens geom
_atom_sites_solution_primary direct
_atom_sites_solution_secondary difmap
_audit_creation_method SHELXL-97
_cell_angle_alpha 90.00
_cell_angle_beta 90.00
_cell_angle_gamma 90.00
_cell_formula_units_Z 8
_cell_length_a 19.9991(6)
_cell_length_b 17.6024(5)
_cell_length_c 22.6480(6)
_cell_measurement_reflns_used 8076
_cell_measurement_temperature 100(2)
_cell_measurement_theta_max 24.1
_cell_measurement_theta_min 2.7
_cell_volume 7972.8(4)
_computing_cell_refinement 'Bruker APEX2'
_computing_data_collection 'Bruker APEX2'
_computing_data_reduction 'Bruker APEX2'
_computing_molecular_graphics SHELXTL-Plus
_computing_publication_material SHELXL-97
_computing_structure_refinement 'SHELXL-97 (Sheldrick, 1997)'
_computing_structure_solution 'SHELXS-97 (Sheldrick, 1990)'
_diffrn_ambient_temperature 100(2)
_diffrn_measured_fraction_theta_full 1.000
_diffrn_measured_fraction_theta_max 0.968
_diffrn_measurement_method 'Bruker APEX2'
_diffrn_radiation_monochromator graphite
_diffrn_radiation_source 'fine-focus sealed tube'
_diffrn_radiation_type MoK\a
_diffrn_radiation_wavelength 0.71073
_diffrn_reflns_av_R_equivalents 0.0977
_diffrn_reflns_av_sigmaI/netI 0.0864
_diffrn_reflns_limit_h_max 29
_diffrn_reflns_limit_h_min 0
_diffrn_reflns_limit_k_max 25
_diffrn_reflns_limit_k_min 0
_diffrn_reflns_limit_l_max 34
_diffrn_reflns_limit_l_min 0
_diffrn_reflns_number 203899
_diffrn_reflns_theta_full 28.30
_diffrn_reflns_theta_max 33.12
_diffrn_reflns_theta_min 1.78
_exptl_absorpt_coefficient_mu 0.097
_exptl_absorpt_correction_T_max 0.9874
_exptl_absorpt_correction_T_min 0.9520
_exptl_absorpt_correction_type multi-scan
_exptl_absorpt_process_details 'SADABS, Sheldrick, 1997'
_exptl_crystal_colour colorless
_exptl_crystal_density_diffrn 1.274
_exptl_crystal_description 'cut fragment'
_exptl_crystal_F_000 3216
_exptl_crystal_size_max 0.51
_exptl_crystal_size_mid 0.22
_exptl_crystal_size_min 0.13
_refine_diff_density_max 0.387
_refine_diff_density_min -0.325
_refine_diff_density_rms 0.061
_refine_ls_extinction_method none
_refine_ls_goodness_of_fit_ref 1.010
_refine_ls_hydrogen_treatment mixed
_refine_ls_matrix_type full
_refine_ls_number_parameters 527
_refine_ls_number_reflns 14684
_refine_ls_number_restraints 0
_refine_ls_restrained_S_all 1.010
_refine_ls_R_factor_all 0.1180
_refine_ls_R_factor_gt 0.0543
_refine_ls_shift/su_max 0.001
_refine_ls_shift/su_mean 0.000
_refine_ls_structure_factor_coef Fsqd
_refine_ls_weighting_details 'calc w=1/[\s^2^(Fo^2^)+(0.0532P)^2^+1.4140P] where P=(Fo^2^+2Fc^2^)/3'
_refine_ls_weighting_scheme calc
_refine_ls_wR_factor_gt 0.1065
_refine_ls_wR_factor_ref 0.1248
_reflns_number_gt 8817
_reflns_number_total 14684
_reflns_threshold_expression >2sigma(I)
_cod_data_source_file ic201541c_si_002_3.cif
_cod_data_source_block hder
_cod_database_code 4326421

loop_
_symmetry_equiv_pos_as_xyz
'x, y, z'
'x+1/2, -y+1/2, -z'
'-x, y+1/2, -z+1/2'
'-x+1/2, -y, z+1/2'
'-x, -y, -z'
'-x-1/2, y-1/2, z'
'x, -y-1/2, z-1/2'
'x-1/2, y, -z-1/2'

loop_
_atom_site_label
_atom_site_type_symbol
_atom_site_fract_x
_atom_site_fract_y
_atom_site_fract_z
_atom_site_U_iso_or_equiv
_atom_site_adp_type
_atom_site_occupancy
_atom_site_symmetry_multiplicity
_atom_site_calc_flag
_atom_site_refinement_flags
Al1 Al 0.743762(18) 0.52216(2) 0.237865(16) 0.01494(9) Uani 1 1 d .
H1 H 0.7272(7) 0.4940(8) 0.2966(6) 0.026(4) Uiso 1 1 d .
N1 N 0.80970(5) 0.59851(6) 0.24083(4) 0.0165(2) Uani 1 1 d .
N2 N 0.81489(5) 0.64991(6) 0.19535(5) 0.0172(2) Uani 1 1 d .
C1 C 0.85556(6) 0.61566(7) 0.28328(5) 0.0165(2) Uani 1 1 d .
C2 C 0.89010(6) 0.67943(7) 0.26569(6) 0.0178(3) Uani 1 1 d .
H2 H 0.9249 0.7047 0.2864 0.021 Uiso 1 1 calc R
C3 C 0.86304(6) 0.69916(7) 0.21072(6) 0.0167(2) Uani 1 1 d .
C4 C 0.86370(6) 0.56950(8) 0.33702(6) 0.0185(3) Uani 1 1 d .
C5 C 0.86749(7) 0.60456(9) 0.39188(6) 0.0244(3) Uani 1 1 d .
H5 H 0.8643 0.6583 0.3946 0.029 Uiso 1 1 calc R
C6 C 0.87589(7) 0.56149(10) 0.44271(6) 0.0323(4) Uani 1 1 d .
H6 H 0.8789 0.5859 0.4800 0.039 Uiso 1 1 calc R
C7 C 0.87996(7) 0.48301(10) 0.43925(7) 0.0339(4) Uani 1 1 d .
H7 H 0.8856 0.4536 0.4741 0.041 Uiso 1 1 calc R
C8 C 0.87580(7) 0.44782(9) 0.38482(7) 0.0304(3) Uani 1 1 d .
H8 H 0.8779 0.3940 0.3823 0.036 Uiso 1 1 calc R
C9 C 0.86867(7) 0.49068(8) 0.33396(6) 0.0226(3) Uani 1 1 d .
H9 H 0.8671 0.4661 0.2966 0.027 Uiso 1 1 calc R
C10 C 0.87915(6) 0.76540(7) 0.17398(5) 0.0179(3) Uani 1 1 d .
C11 C 0.94286(7) 0.79730(8) 0.17462(6) 0.0215(3) Uani 1 1 d .
H11 H 0.9774 0.7739 0.1970 0.026 Uiso 1 1 calc R
C12 C 0.95625(7) 0.86290(8) 0.14290(6) 0.0259(3) Uani 1 1 d .
H12 H 0.9997 0.8846 0.1441 0.031 Uiso 1 1 calc R
C13 C 0.90665(8) 0.89685(8) 0.10949(6) 0.0274(3) Uani 1 1 d .
H13 H 0.9159 0.9420 0.0880 0.033 Uiso 1 1 calc R
C14 C 0.84369(8) 0.86495(8) 0.10752(6) 0.0255(3) Uani 1 1 d .
H14 H 0.8098 0.8877 0.0841 0.031 Uiso 1 1 calc R
C15 C 0.82975(7) 0.79978(8) 0.13957(6) 0.0204(3) Uani 1 1 d .
H15 H 0.7862 0.7783 0.1381 0.025 Uiso 1 1 calc R
N3 N 0.66737(5) 0.55684(6) 0.19597(4) 0.0163(2) Uani 1 1 d .
N4 N 0.67536(5) 0.59964(6) 0.14536(4) 0.0165(2) Uani 1 1 d .
C16 C 0.60049(6) 0.54977(7) 0.20762(5) 0.0162(2) Uani 1 1 d .
C17 C 0.56542(6) 0.58878(7) 0.16508(5) 0.0180(3) Uani 1 1 d .
H17 H 0.5183 0.5945 0.1622 0.022 Uiso 1 1 calc R
C18 C 0.61396(6) 0.61841(7) 0.12683(5) 0.0165(3) Uani 1 1 d .
C19 C 0.57244(6) 0.50256(7) 0.25516(5) 0.0169(2) Uani 1 1 d .
C20 C 0.51478(7) 0.52579(8) 0.28497(6) 0.0210(3) Uani 1 1 d .
H20 H 0.4958 0.5741 0.2765 0.025 Uiso 1 1 calc R
C21 C 0.48510(7) 0.47934(9) 0.32658(6) 0.0257(3) Uani 1 1 d .
H21 H 0.4453 0.4952 0.3459 0.031 Uiso 1 1 calc R
C22 C 0.51330(7) 0.40965(8) 0.34013(6) 0.0257(3) Uani 1 1 d .
H22 H 0.4936 0.3783 0.3695 0.031 Uiso 1 1 calc R
C23 C 0.57029(7) 0.38563(8) 0.31074(6) 0.0226(3) Uani 1 1 d .
H23 H 0.5898 0.3379 0.3200 0.027 Uiso 1 1 calc R
C24 C 0.59872(6) 0.43155(7) 0.26781(6) 0.0185(3) Uani 1 1 d .
H24 H 0.6368 0.4141 0.2467 0.022 Uiso 1 1 calc R
C25 C 0.60262(6) 0.66022(7) 0.07162(5) 0.0173(3) Uani 1 1 d .
C26 C 0.65290(7) 0.70261(8) 0.04470(6) 0.0209(3) Uani 1 1 d .
H26 H 0.6954 0.7067 0.0631 0.025 Uiso 1 1 calc R
C27 C 0.64164(7) 0.73890(8) -0.00870(6) 0.0257(3) Uani 1 1 d .
H27 H 0.6764 0.7676 -0.0266 0.031 Uiso 1 1 calc R
C28 C 0.57997(7) 0.73346(8) -0.03610(6) 0.0255(3) Uani 1 1 d .
H28 H 0.5725 0.7576 -0.0731 0.031 Uiso 1 1 calc R
C29 C 0.52948(7) 0.69289(8) -0.00944(6) 0.0251(3) Uani 1 1 d .
H29 H 0.4868 0.6898 -0.0278 0.030 Uiso 1 1 calc R
C30 C 0.54043(7) 0.65652(8) 0.04409(6) 0.0224(3) Uani 1 1 d .
H30 H 0.5051 0.6288 0.0621 0.027 Uiso 1 1 calc R
N5 N 0.78505(5) 0.45200(6) 0.18604(4) 0.0161(2) Uani 1 1 d .
N6 N 0.79230(5) 0.48580(6) 0.13125(4) 0.0164(2) Uani 1 1 d .
C31 C 0.81537(6) 0.38269(7) 0.18548(5) 0.0161(2) Uani 1 1 d .
C32 C 0.84209(6) 0.37129(7) 0.12975(5) 0.0170(3) Uani 1 1 d .
H32 H 0.8663 0.3282 0.1163 0.020 Uiso 1 1 calc R
C33 C 0.82590(6) 0.43641(7) 0.09748(5) 0.0159(2) Uani 1 1 d .
C34 C 0.81656(6) 0.32897(7) 0.23541(5) 0.0179(3) Uani 1 1 d .
C35 C 0.76588(7) 0.32494(8) 0.27743(6) 0.0250(3) Uani 1 1 d .
H35 H 0.7298 0.3599 0.2757 0.030 Uiso 1 1 calc R
C36 C 0.76730(8) 0.27074(9) 0.32167(6) 0.0293(3) Uani 1 1 d .
H36 H 0.7325 0.2692 0.3502 0.035 Uiso 1 1 calc R
C37 C 0.81889(8) 0.21888(8) 0.32468(6) 0.0272(3) Uani 1 1 d .
H37 H 0.8194 0.1813 0.3548 0.033 Uiso 1 1 calc R
C38 C 0.86970(8) 0.22222(8) 0.28354(6) 0.0300(3) Uani 1 1 d .
H38 H 0.9056 0.1869 0.2855 0.036 Uiso 1 1 calc R
C39 C 0.86876(7) 0.27653(8) 0.23941(6) 0.0251(3) Uani 1 1 d .
H39 H 0.9041 0.2782 0.2114 0.030 Uiso 1 1 calc R
C40 C 0.83846(6) 0.45008(7) 0.03420(5) 0.0171(3) Uani 1 1 d .
C41 C 0.78965(7) 0.48184(8) -0.00207(6) 0.0206(3) Uani 1 1 d .
H41 H 0.7485 0.4982 0.0145 0.025 Uiso 1 1 calc R
C42 C 0.80063(7) 0.48976(8) -0.06221(6) 0.0231(3) Uani 1 1 d .
H42 H 0.7668 0.5110 -0.0866 0.028 Uiso 1 1 calc R
C43 C 0.86071(7) 0.46679(8) -0.08680(6) 0.0215(3) Uani 1 1 d .
H43 H 0.8681 0.4721 -0.1280 0.026 Uiso 1 1 calc R
C44 C 0.90975(7) 0.43618(8) -0.05116(6) 0.0231(3) Uani 1 1 d .
H44 H 0.9512 0.4210 -0.0678 0.028 Uiso 1 1 calc R
C45 C 0.89866(7) 0.42754(8) 0.00891(6) 0.0212(3) Uani 1 1 d .
H45 H 0.9326 0.4060 0.0331 0.025 Uiso 1 1 calc R
Li1 Li 0.77392(11) 0.60439(13) 0.11911(10) 0.0203(5) Uani 1 1 d .
O1 O 0.82678(4) 0.64720(5) 0.05384(4) 0.0209(2) Uani 1 1 d .
C46 C 0.81197(7) 0.68668(8) -0.00020(6) 0.0242(3) Uani 1 1 d .
H46A H 0.7934 0.7376 0.0084 0.029 Uiso 1 1 calc R
H46B H 0.7788 0.6578 -0.0236 0.029 Uiso 1 1 calc R
C47 C 0.87717(8) 0.69390(11) -0.03420(7) 0.0379(4) Uani 1 1 d .
H47A H 0.8708 0.6802 -0.0762 0.045 Uiso 1 1 calc R
H47B H 0.8949 0.7463 -0.0318 0.045 Uiso 1 1 calc R
C48 C 0.92391(7) 0.63821(8) -0.00379(6) 0.0229(3) Uani 1 1 d .
H48A H 0.9204 0.5868 -0.0213 0.027 Uiso 1 1 calc R
H48B H 0.9709 0.6555 -0.0059 0.027 Uiso 1 1 calc R
C49 C 0.89836(6) 0.63924(8) 0.05866(6) 0.0220(3) Uani 1 1 d .
H49A H 0.9101 0.5914 0.0793 0.026 Uiso 1 1 calc R
H49B H 0.9178 0.6824 0.0808 0.026 Uiso 1 1 calc R

loop_
_atom_site_aniso_label
_atom_site_aniso_U_11
_atom_site_aniso_U_22
_atom_site_aniso_U_33
_atom_site_aniso_U_23
_atom_site_aniso_U_13
_atom_site_aniso_U_12
Al1 0.01403(18) 0.01855(19) 0.01225(17) 0.00016(15) 0.00036(14) 0.00001(15)
N1 0.0163(5) 0.0194(5) 0.0137(5) 0.0002(4) -0.0007(4) 0.0008(4)
N2 0.0163(5) 0.0195(5) 0.0157(5) 0.0005(4) 0.0008(4) 0.0005(4)
C1 0.0151(6) 0.0184(6) 0.0162(6) -0.0024(5) -0.0011(5) 0.0034(5)
C2 0.0165(6) 0.0182(6) 0.0187(6) -0.0031(5) -0.0030(5) 0.0003(5)
C3 0.0147(6) 0.0172(6) 0.0182(6) -0.0020(5) 0.0011(5) 0.0010(5)
C4 0.0138(6) 0.0232(7) 0.0185(6) 0.0015(5) -0.0023(5) -0.0004(5)
C5 0.0214(7) 0.0314(8) 0.0203(7) -0.0006(6) -0.0020(5) -0.0044(6)
C6 0.0253(8) 0.0537(11) 0.0180(7) 0.0038(7) -0.0030(6) -0.0075(7)
C7 0.0197(7) 0.0517(11) 0.0302(8) 0.0206(7) -0.0025(6) 0.0016(7)
C8 0.0198(7) 0.0326(8) 0.0388(9) 0.0139(7) 0.0000(6) 0.0049(6)
C9 0.0186(7) 0.0245(7) 0.0247(7) 0.0016(6) -0.0019(5) 0.0029(5)
C10 0.0188(6) 0.0181(6) 0.0168(6) -0.0046(5) 0.0031(5) 0.0002(5)
C11 0.0202(7) 0.0252(7) 0.0190(6) -0.0045(5) 0.0015(5) -0.0012(5)
C12 0.0278(7) 0.0294(8) 0.0204(7) -0.0052(6) 0.0083(6) -0.0101(6)
C13 0.0412(9) 0.0210(7) 0.0198(7) -0.0019(6) 0.0110(6) -0.0033(6)
C14 0.0326(8) 0.0225(7) 0.0216(7) 0.0003(6) 0.0034(6) 0.0069(6)
C15 0.0205(7) 0.0197(6) 0.0210(6) -0.0019(5) 0.0028(5) 0.0029(5)
N3 0.0152(5) 0.0200(5) 0.0137(5) 0.0005(4) 0.0014(4) -0.0005(4)
N4 0.0175(5) 0.0188(5) 0.0133(5) 0.0007(4) 0.0001(4) 0.0008(4)
C16 0.0148(6) 0.0181(6) 0.0157(6) -0.0018(5) 0.0008(5) 0.0009(5)
C17 0.0145(6) 0.0211(6) 0.0184(6) -0.0013(5) 0.0000(5) 0.0016(5)
C18 0.0154(6) 0.0177(6) 0.0164(6) -0.0031(5) -0.0010(5) 0.0011(5)
C19 0.0151(6) 0.0204(6) 0.0151(6) -0.0020(5) -0.0005(5) -0.0025(5)
C20 0.0177(6) 0.0229(7) 0.0223(6) -0.0015(5) 0.0015(5) 0.0002(5)
C21 0.0206(7) 0.0325(8) 0.0239(7) -0.0047(6) 0.0061(5) -0.0053(6)
C22 0.0291(8) 0.0299(8) 0.0182(7) 0.0005(6) 0.0030(6) -0.0115(6)
C23 0.0275(7) 0.0205(7) 0.0198(6) 0.0006(5) -0.0040(6) -0.0039(6)
C24 0.0172(6) 0.0211(7) 0.0172(6) -0.0029(5) -0.0017(5) -0.0015(5)
C25 0.0192(6) 0.0167(6) 0.0161(6) -0.0029(5) -0.0008(5) 0.0030(5)
C26 0.0192(6) 0.0225(7) 0.0211(6) 0.0008(5) -0.0012(5) 0.0038(5)
C27 0.0265(7) 0.0269(7) 0.0238(7) 0.0057(6) 0.0032(6) 0.0031(6)
C28 0.0343(8) 0.0242(7) 0.0178(6) 0.0020(5) -0.0019(6) 0.0091(6)
C29 0.0259(7) 0.0264(7) 0.0230(7) -0.0032(6) -0.0084(6) 0.0055(6)
C30 0.0200(7) 0.0252(7) 0.0219(7) -0.0007(6) -0.0036(5) 0.0000(5)
N5 0.0167(5) 0.0180(5) 0.0136(5) 0.0017(4) -0.0004(4) 0.0001(4)
N6 0.0169(5) 0.0194(5) 0.0129(5) 0.0018(4) 0.0007(4) -0.0003(4)
C31 0.0153(6) 0.0163(6) 0.0165(6) -0.0008(5) -0.0018(5) -0.0012(5)
C32 0.0158(6) 0.0173(6) 0.0179(6) -0.0023(5) -0.0010(5) 0.0004(5)
C33 0.0132(6) 0.0195(6) 0.0151(6) -0.0007(5) -0.0006(4) -0.0019(5)
C34 0.0202(6) 0.0168(6) 0.0169(6) -0.0012(5) -0.0038(5) -0.0022(5)
C35 0.0227(7) 0.0265(7) 0.0258(7) 0.0075(6) 0.0022(6) 0.0028(6)
C36 0.0300(8) 0.0313(8) 0.0265(7) 0.0087(6) 0.0031(6) -0.0016(6)
C37 0.0378(8) 0.0197(7) 0.0241(7) 0.0056(6) -0.0073(6) -0.0025(6)
C38 0.0385(9) 0.0235(7) 0.0280(8) 0.0021(6) -0.0046(7) 0.0111(6)
C39 0.0283(7) 0.0252(7) 0.0219(7) 0.0006(6) 0.0017(6) 0.0069(6)
C40 0.0181(6) 0.0175(6) 0.0156(6) -0.0012(5) 0.0000(5) -0.0017(5)
C41 0.0175(6) 0.0262(7) 0.0179(6) -0.0010(5) 0.0004(5) 0.0012(5)
C42 0.0209(7) 0.0303(8) 0.0180(6) 0.0022(5) -0.0030(5) -0.0022(6)
C43 0.0278(7) 0.0221(7) 0.0145(6) -0.0005(5) 0.0019(5) -0.0035(6)
C44 0.0243(7) 0.0247(7) 0.0203(6) -0.0003(6) 0.0057(5) 0.0027(6)
C45 0.0200(7) 0.0237(7) 0.0201(6) 0.0010(5) 0.0004(5) 0.0051(5)
Li1 0.0181(11) 0.0236(12) 0.0191(11) 0.0009(9) 0.0010(9) -0.0001(9)
O1 0.0178(5) 0.0270(5) 0.0178(4) 0.0054(4) 0.0016(4) 0.0000(4)
C46 0.0222(7) 0.0301(7) 0.0205(7) 0.0064(6) 0.0011(5) 0.0039(6)
C47 0.0262(8) 0.0590(11) 0.0285(8) 0.0187(8) 0.0060(6) 0.0045(8)
C48 0.0211(7) 0.0238(7) 0.0237(7) -0.0034(6) 0.0048(5) -0.0005(6)
C49 0.0167(6) 0.0281(7) 0.0214(7) 0.0015(6) 0.0006(5) 0.0028(5)

loop_
_atom_type_symbol
_atom_type_description
_atom_type_scat_dispersion_real
_atom_type_scat_dispersion_imag
_atom_type_scat_source
C C 0.0033 0.0016 'International Tables Vol C Tables 4.2.6.8 and 6.1.1.4'
H H 0.0000 0.0000 'International Tables Vol C Tables 4.2.6.8 and 6.1.1.4'
N N 0.0061 0.0033 'International Tables Vol C Tables 4.2.6.8 and 6.1.1.4'
O O 0.0106 0.0060 'International Tables Vol C Tables 4.2.6.8 and 6.1.1.4'
Li Li -0.0003 0.0001 'International Tables Vol C Tables 4.2.6.8 and 6.1.1.4'
Al Al 0.0645 0.0514 'International Tables Vol C Tables 4.2.6.8 and 6.1.1.4'

loop_
_geom_angle_atom_site_label_1
_geom_angle_atom_site_label_2
_geom_angle_atom_site_label_3
_geom_angle
N1 Al1 N5 100.49(5)
N1 Al1 N3 110.58(5)
N5 Al1 N3 104.53(5)
N1 Al1 Li1 64.12(5)
N5 Al1 Li1 71.53(5)
N3 Al1 Li1 64.84(5)
C1 N1 N2 109.39(10)
C1 N1 Al1 130.87(9)
N2 N1 Al1 119.71(8)
C3 N2 N1 106.56(10)
C3 N2 Li1 138.57(11)
N1 N2 Li1 109.87(10)
N1 C1 C2 108.31(11)
N1 C1 C4 122.37(11)
C2 C1 C4 129.31(11)
C1 C2 C3 105.39(11)
N2 C3 C2 110.34(11)
N2 C3 C10 121.57(11)
C2 C3 C10 128.00(12)
C5 C4 C9 118.89(12)
C5 C4 C1 120.02(12)
C9 C4 C1 121.09(12)
C6 C5 C4 120.37(14)
C7 C6 C5 120.29(14)
C8 C7 C6 119.57(14)
C7 C8 C9 120.27(15)
C8 C9 C4 120.59(14)
C11 C10 C15 118.59(12)
C11 C10 C3 121.00(12)
C15 C10 C3 120.35(12)
C12 C11 C10 120.48(13)
C13 C12 C11 120.33(13)
C14 C13 C12 119.77(13)
C13 C14 C15 120.24(14)
C14 C15 C10 120.58(13)
C16 N3 N4 108.81(10)
C16 N3 Al1 131.34(9)
N4 N3 Al1 119.80(8)
C18 N4 N3 106.78(10)
C18 N4 Li1 140.96(11)
N3 N4 Li1 111.86(10)
N3 C16 C17 108.54(11)
N3 C16 C19 124.39(11)
C17 C16 C19 126.89(11)
C16 C17 C18 105.40(11)
N4 C18 C17 110.46(11)
N4 C18 C25 122.14(11)
C17 C18 C25 127.29(11)
C24 C19 C20 118.48(12)
C24 C19 C16 121.08(11)
C20 C19 C16 120.20(12)
C21 C20 C19 120.73(13)
C20 C21 C22 120.03(13)
C21 C22 C23 119.93(13)
C22 C23 C24 119.75(13)
C19 C24 C23 121.03(12)
C30 C25 C26 118.28(12)
C30 C25 C18 119.70(12)
C26 C25 C18 122.00(12)
C27 C26 C25 120.77(13)
C28 C27 C26 120.27(13)
C29 C28 C27 119.54(13)
C28 C29 C30 120.44(13)
C29 C30 C25 120.67(13)
C31 N5 N6 109.27(10)
C31 N5 Al1 141.62(9)
N6 N5 Al1 108.73(8)
C33 N6 N5 106.60(10)
C33 N6 Li1 130.33(10)
N5 N6 Li1 121.15(10)
N5 C31 C32 108.05(11)
N5 C31 C34 125.06(11)
C32 C31 C34 126.86(12)
C31 C32 C33 105.57(11)
N6 C33 C32 110.50(11)
N6 C33 C40 122.32(11)
C32 C33 C40 127.06(12)
C35 C34 C39 117.80(12)
C35 C34 C31 123.05(12)
C39 C34 C31 119.06(12)
C36 C35 C34 121.01(13)
C37 C36 C35 120.50(14)
C38 C37 C36 119.29(13)
C37 C38 C39 120.48(14)
C38 C39 C34 120.92(13)
C45 C40 C41 118.58(12)
C45 C40 C33 120.07(11)
C41 C40 C33 121.27(11)
C42 C41 C40 120.57(12)
C43 C42 C41 120.21(13)
C44 C43 C42 119.71(12)
C43 C44 C45 120.20(13)
C44 C45 C40 120.73(12)
O1 Li1 N4 138.28(12)
O1 Li1 N2 105.40(11)
N4 Li1 N2 98.83(10)
O1 Li1 N6 112.23(11)
N4 Li1 N6 95.03(10)
N2 Li1 N6 101.68(10)
O1 Li1 Al1 158.64(11)
N4 Li1 Al1 63.03(6)
N2 Li1 Al1 62.39(6)
N6 Li1 Al1 57.87(6)
C46 O1 C49 108.40(10)
C46 O1 Li1 135.55(10)
C49 O1 Li1 116.05(10)
O1 C46 C47 107.16(11)
C48 C47 C46 104.14(12)
C49 C48 C47 102.09(11)
O1 C49 C48 105.49(11)

loop_
_geom_bond_atom_site_label_1
_geom_bond_atom_site_label_2
_geom_bond_distance
Al1 N1 1.8841(11)
Al1 N5 1.8933(11)
Al1 N3 1.8992(11)
Al1 Li1 3.113(2)
N1 C1 1.3627(16)
N1 N2 1.3749(14)
N2 C3 1.3417(16)
N2 Li1 2.072(2)
C1 C2 1.3769(18)
C1 C4 1.4725(18)
C2 C3 1.4013(17)
C3 C10 1.4681(18)
C4 C5 1.3893(18)
C4 C9 1.3927(19)
C5 C6 1.388(2)
C6 C7 1.386(2)
C7 C8 1.382(2)
C8 C9 1.384(2)
C10 C11 1.3925(18)
C10 C15 1.3963(18)
C11 C12 1.386(2)
C12 C13 1.383(2)
C13 C14 1.379(2)
C14 C15 1.3858(19)
N3 C16 1.3690(16)
N3 N4 1.3809(14)
N4 C18 1.3391(16)
N4 Li1 2.061(2)
C16 C17 1.3754(17)
C16 C19 1.4712(17)
C17 C18 1.4015(18)
C18 C25 1.4686(18)
C19 C24 1.3860(18)
C19 C20 1.3975(18)
C20 C21 1.3817(19)
C21 C22 1.385(2)
C22 C23 1.386(2)
C23 C24 1.3863(18)
C25 C30 1.3929(18)
C25 C26 1.3926(19)
C26 C27 1.3862(19)
C27 C28 1.384(2)
C28 C29 1.376(2)
C29 C30 1.3883(19)
N5 C31 1.3625(16)
N5 N6 1.3839(14)
N6 C33 1.3387(16)
N6 Li1 2.137(3)
C31 C32 1.3852(17)
C31 C34 1.4743(17)
C32 C33 1.3975(18)
C33 C40 1.4748(17)
C34 C35 1.3920(18)
C34 C39 1.3965(19)
C35 C36 1.3837(19)
C36 C37 1.379(2)
C37 C38 1.380(2)
C38 C39 1.383(2)
C40 C45 1.3910(18)
C40 C41 1.3929(18)
C41 C42 1.3868(18)
C42 C43 1.3847(19)
C43 C44 1.3799(19)
C44 C45 1.3869(18)
Li1 O1 1.967(2)
O1 C46 1.4383(16)
O1 C49 1.4426(15)
C46 C47 1.520(2)
C47 C48 1.519(2)
C48 C49 1.5041(18)

loop_
_geom_torsion_atom_site_label_1
_geom_torsion_atom_site_label_2
_geom_torsion_atom_site_label_3
_geom_torsion_atom_site_label_4
_geom_torsion
N5 Al1 N1 C1 -103.16(11)
N3 Al1 N1 C1 146.84(11)
Li1 Al1 N1 C1 -166.55(13)
N5 Al1 N1 N2 79.32(9)
N3 Al1 N1 N2 -30.68(10)
Li1 Al1 N1 N2 15.93(9)
C1 N1 N2 C3 -1.17(13)
Al1 N1 N2 C3 176.85(8)
C1 N1 N2 Li1 158.75(10)
Al1 N1 N2 Li1 -23.23(12)
N2 N1 C1 C2 0.95(14)
Al1 N1 C1 C2 -176.77(9)
N2 N1 C1 C4 -178.20(11)
Al1 N1 C1 C4 4.08(18)
N1 C1 C2 C3 -0.36(14)
C4 C1 C2 C3 178.72(12)
N1 N2 C3 C2 0.94(14)
Li1 N2 C3 C2 -149.85(14)
N1 N2 C3 C10 -175.87(11)
Li1 N2 C3 C10 33.3(2)
C1 C2 C3 N2 -0.37(14)
C1 C2 C3 C10 176.18(12)
N1 C1 C4 C5 -132.95(13)
C2 C1 C4 C5 48.09(19)
N1 C1 C4 C9 47.95(18)
C2 C1 C4 C9 -131.01(15)
C9 C4 C5 C6 -0.2(2)
C1 C4 C5 C6 -179.30(12)
C4 C5 C6 C7 -0.6(2)
C5 C6 C7 C8 0.2(2)
C6 C7 C8 C9 1.0(2)
C7 C8 C9 C4 -1.8(2)
C5 C4 C9 C8 1.4(2)
C1 C4 C9 C8 -179.51(12)
N2 C3 C10 C11 -152.94(12)
C2 C3 C10 C11 30.9(2)
N2 C3 C10 C15 29.93(18)
C2 C3 C10 C15 -146.27(13)
C15 C10 C11 C12 1.63(19)
C3 C10 C11 C12 -175.54(12)
C10 C11 C12 C13 -1.0(2)
C11 C12 C13 C14 -0.4(2)
C12 C13 C14 C15 1.0(2)
C13 C14 C15 C10 -0.3(2)
C11 C10 C15 C14 -1.01(19)
C3 C10 C15 C14 176.18(12)
N1 Al1 N3 C16 -136.48(11)
N5 Al1 N3 C16 116.17(12)
Li1 Al1 N3 C16 177.27(13)
N1 Al1 N3 N4 40.77(10)
N5 Al1 N3 N4 -66.58(10)
Li1 Al1 N3 N4 -5.48(9)
C16 N3 N4 C18 0.23(13)
Al1 N3 N4 C18 -177.58(8)
C16 N3 N4 Li1 -174.09(11)
Al1 N3 N4 Li1 8.09(13)
N4 N3 C16 C17 -0.81(14)
Al1 N3 C16 C17 176.67(9)
N4 N3 C16 C19 174.54(11)
Al1 N3 C16 C19 -7.99(19)
N3 C16 C17 C18 1.03(14)
C19 C16 C17 C18 -174.17(12)
N3 N4 C18 C17 0.43(14)
Li1 N4 C18 C17 172.05(15)
N3 N4 C18 C25 -176.05(11)
Li1 N4 C18 C25 -4.4(2)
C16 C17 C18 N4 -0.91(15)
C16 C17 C18 C25 175.34(12)
N3 C16 C19 C24 -40.16(19)
C17 C16 C19 C24 134.33(14)
N3 C16 C19 C20 145.62(13)
C17 C16 C19 C20 -39.90(19)
C24 C19 C20 C21 0.71(19)
C16 C19 C20 C21 175.09(12)
C19 C20 C21 C22 1.5(2)
C20 C21 C22 C23 -1.8(2)
C21 C22 C23 C24 -0.1(2)
C20 C19 C24 C23 -2.62(19)
C16 C19 C24 C23 -176.94(12)
C22 C23 C24 C19 2.33(19)
N4 C18 C25 C30 158.44(12)
C17 C18 C25 C30 -17.4(2)
N4 C18 C25 C26 -20.05(19)
C17 C18 C25 C26 164.10(13)
C30 C25 C26 C27 -1.3(2)
C18 C25 C26 C27 177.25(12)
C25 C26 C27 C28 0.0(2)
C26 C27 C28 C29 1.2(2)
C27 C28 C29 C30 -1.1(2)
C28 C29 C30 C25 -0.2(2)
C26 C25 C30 C29 1.4(2)
C18 C25 C30 C29 -177.19(12)
N1 Al1 N5 C31 107.63(14)
N3 Al1 N5 C31 -137.71(14)
Li1 Al1 N5 C31 165.63(15)
N1 Al1 N5 N6 -64.11(8)
N3 Al1 N5 N6 50.55(8)
Li1 Al1 N5 N6 -6.11(8)
C31 N5 N6 C33 1.04(13)
Al1 N5 N6 C33 175.62(8)
C31 N5 N6 Li1 -164.68(11)
Al1 N5 N6 Li1 9.89(13)
N6 N5 C31 C32 -0.39(14)
Al1 N5 C31 C32 -172.11(11)
N6 N5 C31 C34 -178.25(11)
Al1 N5 C31 C34 10.0(2)
N5 C31 C32 C33 -0.38(14)
C34 C31 C32 C33 177.43(12)
N5 N6 C33 C32 -1.29(14)
Li1 N6 C33 C32 162.64(12)
N5 N6 C33 C40 174.96(11)
Li1 N6 C33 C40 -21.11(19)
C31 C32 C33 N6 1.05(14)
C31 C32 C33 C40 -174.98(12)
N5 C31 C34 C35 29.4(2)
C32 C31 C34 C35 -148.07(14)
N5 C31 C34 C39 -154.34(13)
C32 C31 C34 C39 28.21(19)
C39 C34 C35 C36 0.0(2)
C31 C34 C35 C36 176.35(13)
C34 C35 C36 C37 -0.7(2)
C35 C36 C37 C38 0.9(2)
C36 C37 C38 C39 -0.5(2)
C37 C38 C39 C34 -0.1(2)
C35 C34 C39 C38 0.3(2)
C31 C34 C39 C38 -176.13(13)
N6 C33 C40 C45 143.37(13)
C32 C33 C40 C45 -41.03(19)
N6 C33 C40 C41 -40.02(18)
C32 C33 C40 C41 135.58(14)
C45 C40 C41 C42 0.9(2)
C33 C40 C41 C42 -175.77(12)
C40 C41 C42 C43 -0.7(2)
C41 C42 C43 C44 -0.2(2)
C42 C43 C44 C45 0.8(2)
C43 C44 C45 C40 -0.6(2)
C41 C40 C45 C44 -0.3(2)
C33 C40 C45 C44 176.41(13)
C18 N4 Li1 O1 5.8(3)
N3 N4 Li1 O1 177.15(16)
C18 N4 Li1 N2 131.10(15)
N3 N4 Li1 N2 -57.55(12)
C18 N4 Li1 N6 -126.23(16)
N3 N4 Li1 N6 45.12(12)
C18 N4 Li1 Al1 -176.15(16)
N3 N4 Li1 Al1 -4.80(8)
C3 N2 Li1 O1 2.6(2)
N1 N2 Li1 O1 -147.57(10)
C3 N2 Li1 N4 -143.10(14)
N1 N2 Li1 N4 66.72(12)
C3 N2 Li1 N6 119.85(15)
N1 N2 Li1 N6 -30.33(12)
C3 N2 Li1 Al1 163.70(15)
N1 N2 Li1 Al1 13.53(7)
C33 N6 Li1 O1 -10.00(19)
N5 N6 Li1 O1 151.94(10)
C33 N6 Li1 N4 137.71(12)
N5 N6 Li1 N4 -60.35(13)
C33 N6 Li1 N2 -122.18(13)
N5 N6 Li1 N2 39.76(14)
C33 N6 Li1 Al1 -168.65(13)
N5 N6 Li1 Al1 -6.71(9)
N1 Al1 Li1 O1 48.8(3)
N5 Al1 Li1 O1 -63.3(3)
N3 Al1 Li1 O1 -180.0(3)
N1 Al1 Li1 N4 -127.69(8)
N5 Al1 Li1 N4 120.26(8)
N3 Al1 Li1 N4 3.57(6)
N1 Al1 Li1 N2 -10.28(6)
N5 Al1 Li1 N2 -122.33(7)
N3 Al1 Li1 N2 120.99(8)
N1 Al1 Li1 N6 116.47(7)
N5 Al1 Li1 N6 4.42(6)
N3 Al1 Li1 N6 -112.26(7)
N4 Li1 O1 C46 -4.6(3)
N2 Li1 O1 C46 -127.84(14)
N6 Li1 O1 C46 122.32(14)
Al1 Li1 O1 C46 -179.8(2)
N4 Li1 O1 C49 175.13(16)
N2 Li1 O1 C49 51.90(14)
N6 Li1 O1 C49 -57.94(15)
Al1 Li1 O1 C49 -0.1(4)
C49 O1 C46 C47 7.86(16)
Li1 O1 C46 C47 -172.39(14)
O1 C46 C47 C48 14.75(17)
C46 C47 C48 C49 -30.36(16)
C46 O1 C49 C48 -27.80(14)
Li1 O1 C49 C48 152.40(11)
C47 C48 C49 O1 35.89(14)
